data_2008217
loop_
_publ_author_name
'Foces-Foces, C.'
'Llamas-Saiz, A.L.'
'Alajar\'in, M.'
'L\'opez-L\'azaro, A.'
'Molina, P.'
'N-Methyl-N,N,N-tris[2-(triethoxyphosphoranylideneamino)benzyl] ammonium'

_publ_section_title
;
 Two <i>C</i>~3~-symmetrical tris(<i>ortho</i>-substituted)
 tribenzylamines
;
_journal_issue 3
_journal_name_full 'Acta Crystallographica Section C'
_journal_page_first 373
_journal_page_last 377
_journal_paper_doi 10.1107/S0108270198013857
_journal_volume 55
_journal_year 1999
_chemical_formula_moiety 'C40 H66 N4 O9 P3 +. BF4 - '
_chemical_formula_sum 'C40 H66 B F4 N4 O9 P3'
_chemical_formula_weight 926.708
_chemical_melting_point .499E-305
_chemical_name_systematic 'N-Methyl-N,N,N-tris[2-(triethoxyphosphoranylideneamino)benzyl] ammonium'
_space_group_IT_number 146
_symmetry_cell_setting trigonal
_symmetry_space_group_name_Hall 'R 3'
_symmetry_space_group_name_H-M 'R 3 :H'
_audit_creation_method from_xtal_archive_file_using_CIFIO
_cell_angle_alpha 90.
_cell_angle_beta 90.
_cell_angle_gamma 120.
_cell_formula_units_Z 3
_cell_length_a 18.1459(6)
_cell_length_b 18.1459(6)
_cell_length_c 12.2532(5)
_cell_measurement_reflns_used 65
_cell_measurement_temperature 150
_cell_measurement_theta_max 45
_cell_measurement_theta_min 2
_cell_volume 3494.1(2)
_computing_cell_refinement 'LSUCRE (Appleman, 1971)'
_computing_data_collection 'Philips PW1100 (Hornstra & Vossers, 1973)'
_computing_data_reduction 'xtal (Hall et al., 1992) DIFDAT SORTRF ADDREF'
_computing_molecular_graphics xtal_ORTEP
_computing_publication_material xtal_BONDLA_CIFIO
_computing_structure_refinement 'xtal CRYLSQ'
_computing_structure_solution 'SIR92 (Altomare et al., 1994)'
_diffrn_ambient_temperature 150
_diffrn_measurement_device 'Philips PW1100 diffractometer'
_diffrn_measurement_method '\w/2\q scans'
_diffrn_radiation_monochromator graphite
_diffrn_radiation_source xray_tube
_diffrn_radiation_type 'Cu K\a'
_diffrn_radiation_wavelength 1.5418
_diffrn_reflns_av_R_equivalents .018
_diffrn_reflns_av_sigmaI/netI .008
_diffrn_reflns_limit_h_max 18
_diffrn_reflns_limit_h_min -18
_diffrn_reflns_limit_k_max 18
_diffrn_reflns_limit_k_min -18
_diffrn_reflns_limit_l_max 14
_diffrn_reflns_limit_l_min -14
_diffrn_reflns_number 2886
_diffrn_reflns_reduction_process perpendicular_monochr_Lp
_diffrn_reflns_theta_max 65.12
_diffrn_reflns_theta_min 4.58
_diffrn_standards_decay_% 0
_diffrn_standards_interval_time 90
_diffrn_standards_number 2
_exptl_absorpt_coefficient_mu 1.781
_exptl_absorpt_correction_T_max 0.556
_exptl_absorpt_correction_T_min 0.483
_exptl_absorpt_correction_type psi-scan
_exptl_absorpt_process_details '(North et al., 1968)'
_exptl_crystal_colour colourless
_exptl_crystal_density_diffrn 1.321
_exptl_crystal_density_method 'not measured'
_exptl_crystal_description Prism
_exptl_crystal_F_000 1476
_exptl_crystal_size_max 0.50
_exptl_crystal_size_mid 0.33
_exptl_crystal_size_min 0.33
_refine_diff_density_max .50
_refine_diff_density_min -.26
_refine_ls_abs_structure_details 'Flack (1983)'
_refine_ls_abs_structure_Flack 0.02(4)
_refine_ls_extinction_coef '4.8(6) x 10^2^'
_refine_ls_extinction_method 'Zachariasen (1967)'
_refine_ls_goodness_of_fit_all 1.518
_refine_ls_goodness_of_fit_ref 1.517
_refine_ls_hydrogen_treatment noref
_refine_ls_matrix_type full
_refine_ls_number_constraints 0
_refine_ls_number_parameters 185
_refine_ls_number_reflns 1298
_refine_ls_number_restraints 0
_refine_ls_R_factor_all .042
_refine_ls_R_factor_obs .042
_refine_ls_shift/su_max .047
_refine_ls_shift/su_mean .002
_refine_ls_structure_factor_coef F
_refine_ls_weighting_details 'w = k/[(A+B Fo)^2^(C+D(sin\q)/\l)]'
_refine_ls_weighting_scheme calc
_refine_ls_wR_factor_all .048
_refine_ls_wR_factor_obs .048
_reflns_number_observed 1298
_reflns_number_total 1307
_reflns_observed_criterion refl_observed_if_I____>2.000_sigma(I___)
_cod_data_source_file bm1283.cif
_cod_data_source_block II
_cod_depositor_comments
;
 Removing duplicate lines from the aniso value loop.

 Antanas Vaitkus,
 2018-05-24

The following automatic conversions were performed:

'_refine_ls_weighting_scheme' value 'w = k/[(A+B
Fo)^2^(C+D(sin\q)/\l)]' was changed to 'calc'. New tag
'_refine_ls_weighting_details' was created. The value of the new tag
was set to 'w = k/[(A+B Fo)^2^(C+D(sin\q)/\l)]'.

Automatic conversion script
Id: cif_fix_values 3143 2015-03-26 13:38:13Z robertas 
;
_cod_original_cell_volume 3494.1(3)
_cod_original_sg_symbol_H-M 'R 3'
_cod_database_code 2008217

loop_
_symmetry_equiv_pos_as_xyz
+x,+y,+z
-y,+x-y,+z
-x+y,-x,+z
2/3+x,1/3+y,1/3+z
1/3+x,2/3+y,2/3+z
2/3-y,1/3+x-y,1/3+z
1/3-y,2/3+x-y,2/3+z
2/3-x+y,1/3-x,1/3+z
1/3-x+y,2/3-x,2/3+z

loop_
_atom_site_aniso_label
_atom_site_aniso_U_11
_atom_site_aniso_U_22
_atom_site_aniso_U_33
_atom_site_aniso_U_12
_atom_site_aniso_U_13
_atom_site_aniso_U_23
N1 .0261(16) .0261(16) .025(2) .0130(8) .00000 .00000
C2 .0313(19) .0313(19) .024(3) .0156(9) .00000 .00000
C11 .0297(17) .0294(17) .0271(16) .0161(15) .0021(14) -.0019(13)
C12 .0285(18) .0306(19) .0287(17) .0152(15) .0008(13) -.0018(14)
C13 .0290(19) .0319(19) .0335(18) .0161(16) .0017(15) .0002(14)
C14 .038(2) .034(2) .045(2) .0204(18) -.0012(17) .0024(17)
C15 .043(2) .028(2) .057(3) .0170(18) .0016(19) .0002(17)
C16 .038(2) .035(2) .049(2) .0156(18) -.0045(18) -.0127(18)
C17 .035(2) .034(2) .0374(18) .0177(17) -.0063(16) -.0060(16)
N18 .0338(17) .0309(17) .0298(16) .0165(14) -.0064(13) -0.0023(13)
P1 .0340(5) .0390(6) .0307(5) .0197(5) -.0024(4) -.0004(4)
O1 .0456(18) .0411(17) .0379(16) .0147(14) -.0092(13) -.0033(13)
C3 .049(3) .047(3) .045(2) .007(2) -.015(2) .003(2)
C4 .059(3) .056(3) .062(3) .006(3) -.021(3) -.002(3)
O2 .0437(17) .0551(18) .0357(14) .0329(15) -.0019(12) .0022(13)
C5 .070(4) .118(5) .046(3) .069(4) .004(2) .020(3)
C6 .056(3) .091(4) .083(4) .047(3) -.023(3) -.021(3)
O3 .0484(18) .062(2) .0335(15) .0319(16) .0055(13) .0030(13)
C7 .058(3) .063(3) .065(3) .035(3) .021(3) .004(3)
C8 .058(4) .070(4) .111(5) .031(3) .028(4) .015(4)
B1 .046(3) .046(3) .026(3) .0232(14) .00000 .00000
F1 .088(2) .068(2) .063(2) .0471(19) -.0053(16) .0133(16)
F2 .071(2) .071(2) .028(2) .0354(10) .00000 .00000

loop_
_atom_site_label
_atom_site_fract_x
_atom_site_fract_y
_atom_site_fract_z
_atom_site_U_iso_or_equiv
_atom_site_thermal_displace_type
_atom_site_calc_flag
_atom_site_calc_attached_atom
N1 .66670 .33330 .94730 .0257(18) Uani ? ?
C2 .66670 .33330 .8259(6) .029(2) Uani ? ?
C11 .6203(2) .3784(2) .9912(5) .0281(14) Uani ? ?
C12 .6584(2) .4706(2) .9604(5) .0291(15) Uani ? ?
C13 .6280(2) .4941(2) .8689(5) .0311(15) Uani ? ?
C14 .6623(3) .5815(3) .8478(5) .0384(18) Uani ? ?
C15 .7214(3) .6427(3) .9176(6) .043(2) Uani ? ?
C16 .7483(3) .6191(3) 1.0101(6) .042(2) Uani ? ?
C17 .7162(3) .5334(3) 1.0311(5) .0353(16) Uani ? ?
N18 .5657(2) .4297(2) .8055(5) .0314(14) Uani ? ?
P1 .51307(6) .43279(6) .7090(4) .0339(4) Uani ? ?
O1 .4422(2) .3400(2) .6788(5) .0446(14) Uani ? ?
C3 .3918(3) .2820(3) .7671(6) .055(2) Uani ? ?
C4 .3130(4) .2103(4) .7168(7) .069(3) Uani ? ?
O2 .4694(2) .4866(2) .7318(5) .0412(14) Uani ? ?
C5 .4151(4) .4969(5) .6528(6) .068(3) Uani ? ?
C6 .3228(4) .4370(5) .6810(7) .072(3) Uani ? ?
O3 .5575(2) .4689(2) .5964(5) .0461(15) Uani ? ?
C7 .6195(4) .4481(4) .5532(6) .060(3) Uani ? ?
C8 .7063(4) .5134(5) .5803(8) .080(4) Uani ? ?
B1 .66660 .33330 .3028(7) .040(3) Uani ? ?
F1 .6542(3) .3979(2) .2645(5) .0697(18) Uani ? ?
F2 .66660 .33330 .4142(5) .057(2) Uani ? ?
H2a .71371 .38321 .80754 .02890 Uiso ? ?
H3a .42332 .26060 .80198 .04700 Uiso ? ?
H3b .37679 .31089 .81828 .04700 Uiso ? ?
H5a .42672 .48289 .57451 .07800 Uiso ? ?
H5b .42664 .55919 .65469 .07800 Uiso ? ?
H4a .31862 .18503 .66636 .05870 Uiso ? ?
H4b .28197 .23895 .70802 .05870 Uiso ? ?
H4c .28291 .17123 .77875 .05870 Uiso ? ?
H6a .29194 .46170 .65282 .07670 Uiso ? ?
H6b .31954 .43527 .75755 .07670 Uiso ? ?
H6c .29505 .38167 .65834 .07670 Uiso ? ?
H7a .61401 .44285 .46894 .06190 Uiso ? ?
H7b .60810 .39072 .58662 .06190 Uiso ? ?
H8a .71450 .53040 .65830 .07980 Uiso ? ?
H8b .70990 .55840 .53730 .07980 Uiso ? ?
H8c .75190 .50070 .56240 .07980 Uiso ? ?
H11a .61355 .37070 1.06154 .02860 Uiso ? ?
H11b .56247 .34673 .95865 .02860 Uiso ? ?
H14 .63659 .59140 .78902 .03940 Uiso ? ?
H15 .73973 .69671 .88502 .04210 Uiso ? ?
H16 .77769 .65752 1.05505 .04080 Uiso ? ?
H17 .73681 .51736 1.08380 .03560 Uiso ? ?

loop_
_atom_type_symbol
_atom_type_scat_dispersion_real
_atom_type_scat_dispersion_imag
_atom_type_scat_source
C .017 .009 'International Tables for X-Ray Crystallography (1974)'
H 0 0 'International Tables for X-Ray Crystallography (1974)'
N .029 .018 'International Tables for X-Ray Crystallography (1974)'
O .047 .032 'International Tables for X-Ray Crystallography (1974)'
P .283 .434 'International Tables for X-Ray Crystallography (1974)'
B .008 .004 'International Tables for X-Ray Crystallography (1974)'
F .069 .053 'International Tables for X-Ray Crystallography (1974)'

loop_
_geom_angle_atom_site_label_1
_geom_angle_atom_site_label_2
_geom_angle_atom_site_label_3
_geom_angle_site_symmetry_1
_geom_angle_site_symmetry_3
_geom_angle
_geom_angle_publ_flag
C2 N1 C11 . 2_655 110.5(2) ?
C2 N1 C11 . 3_665 110.5(2) ?
C2 N1 C11 . . 110.5(2) yes
C11 N1 C11 2_655 3_665 108.5(3) ?
C11 N1 C11 2_655 . 108.4(3) yes
C11 N1 C11 3_665 . 108.4(3) ?
H2a C2 H2a 3_665 . 114.2(4) ?
H2a C2 H2a 3_665 2_655 114.1(4) ?
H2a C2 N1 3_665 . 104.4(5) ?
H2a C2 H2a . 2_655 114.0(4) ?
H2a C2 N1 . . 104.3(5) ?
H2a C2 N1 2_655 . 104.3(5) ?
H11a C11 H11b . . 106.3(4) ?
H11a C11 C12 . . 112.1(5) ?
H11a C11 N1 . . 109.3(4) ?
H11b C11 C12 . . 107.9(5) ?
H11b C11 N1 . . 104.7(4) ?
C12 C11 N1 . . 115.8(3) ?
C17 C12 C13 . . 119.7(4) ?
C17 C12 C11 . . 119.4(5) yes
C13 C12 C11 . . 120.4(4) ?
N18 C13 C12 . . 118.0(4) yes
N18 C13 C14 . . 124.0(5) yes
C12 C13 C14 . . 118.0(4) yes
H14 C14 C15 . . 126.1(5) ?
H14 C14 C13 . . 112.4(4) ?
C15 C14 C13 . . 121.1(6) ?
H15 C15 C16 . . 131.8(5) ?
H15 C15 C14 . . 107.3(6) ?
C16 C15 C14 . . 120.6(5) ?
H16 C16 C15 . . 117.3(6) ?
H16 C16 C17 . . 123.2(7) ?
C15 C16 C17 . . 118.9(5) ?
H17 C17 C16 . . 120.4(5) ?
H17 C17 C12 . . 117.5(5) ?
C16 C17 C12 . . 121.5(6) ?
C13 N18 P1 . . 131.3(4) ?
N18 P1 O2 . . 113.8(4) yes
N18 P1 O3 . . 119.5(2) yes
N18 P1 O1 . . 109.5(3) yes
O2 P1 O3 . . 102.3(3) ?
O2 P1 O1 . . 108.3(2) ?
O3 P1 O1 . . 102.5(4) ?
C3 O1 P1 . . 118.6(5) ?
H3a C3 H3b . . 109.5(7) ?
H3a C3 O1 . . 110.0(5) ?
H3a C3 C4 . . 109.9(6) ?
H3b C3 O1 . . 110.0(5) ?
H3b C3 C4 . . 110.0(6) ?
O1 C3 C4 . . 107.5(6) ?
H4a C4 H4b . . 120.4(9) ?
H4a C4 H4c . . 111.1(8) ?
H4a C4 C3 . . 118.1(7) ?
H4b C4 H4c . . 102.3(7) ?
H4b C4 C3 . . 98.1(6) ?
H4c C4 C3 . . 104.4(6) ?
C5 O2 P1 . . 123.3(5) ?
H5a C5 H5b . . 109.3(7) ?
H5a C5 O2 . . 110.4(8) ?
H5a C5 C6 . . 108.8(6) ?
H5b C5 O2 . . 110.0(5) ?
H5b C5 C6 . . 108.9(8) ?
O2 C5 C6 . . 109.4(6) ?
H6c C6 H6b . . 106.1(8) ?
H6c C6 H6a . . 106.3(7) ?
H6c C6 C5 . . 121.6(9) ?
H6b C6 H6a . . 109.9(10) ?
H6b C6 C5 . . 106.3(6) ?
H6a C6 C5 . . 106.4(7) ?
C7 O3 P1 . . 121.1(5) ?
H7a C7 H7b . . 109.7(6) ?
H7a C7 O3 . . 109.7(7) ?
H7a C7 C8 . . 108.4(6) ?
H7b C7 O3 . . 108.9(5) ?
H7b C7 C8 . . 108.5(7) ?
O3 C7 C8 . . 111.6(6) ?
H8b C8 H8c . . 111.9(8) ?
H8b C8 H8a . . 109.5(9) ?
H8b C8 C7 . . 99.0(8) ?
H8c C8 H8a . . 105.8(9) ?
H8c C8 C7 . . 116.8(8) ?
H8a C8 C7 . . 113.9(7) ?
F2 B1 F1 . 2_655 109.9(4) ?
F2 B1 F1 . . 109.9(4) ?
F2 B1 F1 . 3_665 109.8(4) ?
F1 B1 F1 2_655 . 109.1(5) ?
F1 B1 F1 2_655 3_665 109.1(5) ?

loop_
_geom_bond_atom_site_label_1
_geom_bond_atom_site_label_2
_geom_bond_site_symmetry_1
_geom_bond_site_symmetry_2
_geom_bond_distance
_geom_bond_publ_flag
N1 C2 . . 1.488(8) yes
N1 C11 . 2_655 1.534(7) ?
N1 C11 . 3_665 1.534(7) ?
N1 C11 . . 1.535(5) yes
C2 H2a . 3_665 .908(2) ?
C2 H2a . . .909(2) ?
C2 H2a . 2_655 .910(2) ?
C11 H11a . . .872(6) ?
C11 H11b . . .993(4) ?
C11 C12 . . 1.505(6) ?
C12 C17 . . 1.398(6) ?
C12 C13 . . 1.405(8) ?
C13 N18 . . 1.388(6) yes
C13 C14 . . 1.408(6) ?
C14 H14 . . .923(6) ?
C14 C15 . . 1.387(7) ?
C15 H15 . . .952(5) ?
C15 C16 . . 1.383(10) ?
C16 H16 . . .837(5) ?
C16 C17 . . 1.385(7) ?
C17 H17 . . .867(6) ?
N18 P1 . . 1.538(7) yes
P1 O2 . . 1.560(5) yes
P1 O3 . . 1.566(7) yes
P1 O1 . . 1.568(3) yes
O1 C3 . . 1.468(8) ?
C3 H3a . . .940(8) ?
C3 H3b . . .940(7) ?
C3 C4 . . 1.503(8) ?
C4 H4a . . .805(8) ?
C4 H4b . . .945(9) ?
C4 H4c . . .995(7) ?
O2 C5 . . 1.458(10) ?
C5 H5a . . 1.040(8) ?
C5 H5b . . 1.042(10) ?
C5 C6 . . 1.513(9) ?
C6 H6c . . .912(8) ?
C6 H6b . . .939(9) ?
C6 H6a . . .941(10) ?
O3 C7 . . 1.452(9) ?
C7 H7a . . 1.037(8) ?
C7 H7b . . 1.040(7) ?
C7 C8 . . 1.458(8) ?
C8 H8b . . .945(10) ?
C8 H8c . . .989(10) ?
C8 H8a . . .993(10) ?
F2 B1 . . 1.364(11) ?
B1 F1 . 2_655 1.381(7) ?
B1 F1 . . 1.382(6) ?
B1 F1 . 3_665 1.383(10) ?

loop_
_geom_hbond_atom_site_label_D
_geom_hbond_atom_site_label_H
_geom_hbond_atom_site_label_A
_geom_hbond_site_symmetry_A
_geom_hbond_distance_DH
_geom_hbond_distance_HA
_geom_hbond_distance_DA
_geom_hbond_angle_DHA
_geom_hbond_publ_flag
C3 H3a C12-17 2_655 0.94 3.04 3.903(8) 154 yes

loop_
_geom_torsion_atom_site_label_1
_geom_torsion_atom_site_label_2
_geom_torsion_atom_site_label_3
_geom_torsion_atom_site_label_4
_geom_torsion_site_symmetry_1
_geom_torsion_site_symmetry_4
_geom_torsion
_geom_torsion_publ_flag
C11 N1 C2 H2a . . 87.52(12) ?
C11 N1 C2 H2a . 2_655 -32.38(12) ?
C11 N1 C2 H2a . 3_665 -152.39(12) ?
C11 N1 C2 H2a 2_655 . -152.5(2) ?
C11 N1 C2 H2a 2_655 2_655 87.6(2) ?
C11 N1 C2 H2a 2_655 3_665 -32.4(2) ?
C11 N1 C2 H2a 3_665 . -32.4(2) ?
C11 N1 C2 H2a 3_665 2_655 -152.3(2) ?
C11 N1 C2 H2a 3_665 3_665 87.7(2) ?
C2 N1 C11 C12 . . -61.4(4) yes
C2 N1 C11 H11a . . 170.8(2) ?
C2 N1 C11 H11b . . 57.3(4) ?
C11 N1 C11 C12 2_655 . 177.3(4) ?
C11 N1 C11 H11a 2_655 . 49.6(4) ?
C11 N1 C11 H11b 2_655 . -64.0(4) ?
C11 N1 C11 C12 3_665 . 59.8(5) yes
C11 N1 C11 H11a 3_665 . -67.9(3) ?
C11 N1 C11 H11b 3_665 . 178.5(3) ?
N1 C11 C12 C13 . . 94.8(5) yes
N1 C11 C12 C17 . . -93.6(6) ?
H11a C11 C12 C13 . . -138.8(5) ?
H11a C11 C12 C17 . . 32.8(7) ?
H11b C11 C12 C13 . . -22.1(7) ?
H11b C11 C12 C17 . . 149.5(5) ?
C11 C12 C13 C14 . . 176.1(5) ?
C11 C12 C13 N18 . . -3.4(8) yes
C17 C12 C13 C14 . . 4.5(8) ?
C17 C12 C13 N18 . . -175.0(5) ?
C11 C12 C17 C16 . . -175.3(5) ?
C11 C12 C17 H17 . . 13.0(8) ?
C13 C12 C17 C16 . . -3.6(8) ?
C13 C12 C17 H17 . . -175.3(5) ?
C12 C13 C14 C15 . . -2.7(8) ?
C12 C13 C14 H14 . . -176.4(5) ?
N18 C13 C14 C15 . . 176.7(6) ?
N18 C13 C14 H14 . . 3.1(9) ?
C12 C13 N18 P1 . . 173.0(5) ?
C14 C13 N18 P1 . . -6.5(9) yes
C13 C14 C15 C16 . . .0(9) ?
C13 C14 C15 H15 . . 174.9(5) ?
H14 C14 C15 C16 . . 172.7(6) ?
H14 C14 C15 H15 . . -12.4(10) ?
C14 C15 C16 C17 . . 1.0(9) ?
C14 C15 C16 H16 . . -170.1(6) ?
H15 C15 C16 C17 . . -172.4(7) ?
H15 C15 C16 H16 . . 16.4(12) ?
C15 C16 C17 C12 . . .8(9) ?
C15 C16 C17 H17 . . 172.3(6) ?
H16 C16 C17 C12 . . 171.4(6) ?
H16 C16 C17 H17 . . -17.1(11) ?
C13 N18 P1 O1 . . -171.7(5) yes
C13 N18 P1 O2 . . -50.4(6) yes
C13 N18 P1 O3 . . 70.7(7) yes
N18 P1 O1 C3 . . 45.8(5) ?
O2 P1 O1 C3 . . -78.8(6) ?
O3 P1 O1 C3 . . 173.7(5) ?
N18 P1 O2 C5 . . -178.7(4) ?
O1 P1 O2 C5 . . -56.8(5) ?
O3 P1 O2 C5 . . 50.9(4) ?
N18 P1 O3 C7 . . 41.5(5) ?
O1 P1 O3 C7 . . -79.7(4) ?
O2 P1 O3 C7 . . 168.2(4) ?
P1 O1 C3 C4 . . 162.2(5) ?
P1 O1 C3 H3a . . -78.2(7) ?
P1 O1 C3 H3b . . 42.5(7) ?
O1 C3 C4 H4a . . 52.7(11) ?
O1 C3 C4 H4b . . -78.3(7) ?
O1 C3 C4 H4c . . 176.7(6) ?
H3a C3 C4 H4a . . -67.0(11) ?
H3a C3 C4 H4b . . 162.0(7) ?
H3a C3 C4 H4c . . 57.0(9) ?
H3b C3 C4 H4a . . 172.4(8) ?
H3b C3 C4 H4b . . 41.4(8) ?
H3b C3 C4 H4c . . -63.5(9) ?
P1 O2 C5 C6 . . 99.9(7) ?
P1 O2 C5 H5a . . -19.8(7) ?
P1 O2 C5 H5b . . -140.5(5) ?
O2 C5 C6 H6a . . 153.9(7) ?
O2 C5 C6 H6b . . 36.8(11) ?
O2 C5 C6 H6c . . -84.5(10) ?
H5a C5 C6 H6a . . -85.5(10) ?
H5a C5 C6 H6b . . 157.4(9) ?
H5a C5 C6 H6c . . 36.2(14) ?
H5b C5 C6 H6a . . 33.6(10) ?
H5b C5 C6 H6b . . -83.5(10) ?
H5b C5 C6 H6c . . 155.2(9) ?
P1 O3 C7 C8 . . -95.1(6) ?
P1 O3 C7 H7a . . 144.7(4) ?
P1 O3 C7 H7b . . 24.6(7) ?
O3 C7 C8 H8a . . 48.4(11) ?
O3 C7 C8 H8b . . -67.7(9) ?
O3 C7 C8 H8c . . 172.2(8) ?
H7a C7 C8 H8a . . 169.2(8) ?
H7a C7 C8 H8b . . 53.2(10) ?
H7a C7 C8 H8c . . -67.0(11) ?
H7b C7 C8 H8a . . -71.6(11) ?
H7b C7 C8 H8b . . 172.3(8) ?
H7b C7 C8 H8c . . 52.2(11) ?
